data_7219921
loop_
_publ_author_name
'liu, qingxiang'
'Wei, Qing'
'Liu, Rui'
'Zhao, Xiao-Jun'
'Zhao, Zhi-Xiang'

_publ_section_title
;
 NHC Macrometallocycles of Mercury(II) and Silver(I): Synthesis,
 Structural Studies and Recognition of Hg(II) Complex 4 for Silver ion
;
_journal_name_full 'RSC Adv.'
_journal_paper_doi 10.1039/C4RA14340J
_journal_year 2015
_chemical_formula_sum 'C80 H68 Cl Hg2 I3 N12 O4'
_chemical_formula_weight 2078.795
_space_group_IT_number 13
_symmetry_Int_Tables_number 13
_symmetry_space_group_name_Hall '-P 2yc'
_symmetry_space_group_name_H-M 'P 1 2/c 1'
_audit_creation_date 13-04-25
_audit_creation_method 'Created with Diamond (www.crystalimpact.com)'
_audit_update_record
;
2014-11-10 deposited with the CCDC.
2015-03-11 downloaded from the CCDC.
;
_cell_angle_alpha 90.000
_cell_angle_beta 116.426(7)
_cell_angle_gamma 90.000
_cell_formula_units_Z 2
_cell_length_a 11.563(2)
_cell_length_b 15.735(3)
_cell_length_c 23.079(4)
_cell_volume 3760.3(12)
_refine_ls_R_factor_all 0.036
_cod_data_source_file c4ra14340j2.cif
_cod_data_source_block n130425a
_cod_original_sg_symbol_Hall -P_2yc
_cod_original_formula_sum 'C160 H136 Cl2 Hg4 I6 N24 O8'
_cod_original_formula_units_Z 1
_cod_original_formula_weight 4157.590
_cod_database_code 7219921

loop_
_symmetry_equiv_pos_site_id
_symmetry_equiv_pos_as_xyz
1 'x, y, z'
2 '-x, y, 0.500-z'
3 '-x, -y, -z'
4 'x, -y, 0.500+z'

loop_
_atom_site_aniso_label
_atom_site_aniso_U_11
_atom_site_aniso_U_22
_atom_site_aniso_U_33
_atom_site_aniso_U_12
_atom_site_aniso_U_13
_atom_site_aniso_U_23
Hg1 0.04254(12) 0.03682(11) 0.03717(11) 0.00447(7) 0.01007(8) 0.00532(7)
I1 0.03982(18) 0.0643(2) 0.04636(18) 0.00443(14) 0.01252(14) 0.01108(15)
I2 0.0502(3) 0.0605(3) 0.0454(2) 0.00000 0.0151(2) 0.00000
Cl1 0.0576(10) 0.0477(9) 0.0254(7) 0.00000 0.0116(7) 0.00000
O1 0.0279(17) 0.088(3) 0.0315(16) 0.0106(15) 0.0066(13) 0.0026(15)
O2 0.0309(17) 0.089(2) 0.0308(16) 0.0049(16) 0.0099(13) 0.0112(16)
N1 0.062(3) 0.066(3) 0.069(3) -0.009(2) 0.022(2) -0.001(2)
N2 0.040(2) 0.036(2) 0.0380(19) 0.0014(15) 0.0157(17) 0.0018(16)
N3 0.0321(19) 0.0365(19) 0.0366(18) 0.0058(15) 0.0116(15) 0.0038(16)
N4 0.040(2) 0.040(2) 0.0282(17) 0.0036(16) 0.0098(16) 0.0035(15)
N5 0.047(2) 0.039(2) 0.0396(19) 0.0019(17) 0.0169(18) 0.0026(17)
N6 0.065(3) 0.149(6) 0.064(3) 0.011(3) 0.031(3) -0.001(3)
C1 0.052(3) 0.041(3) 0.048(3) -0.004(2) 0.024(2) 0.001(2)
C2 0.052(4) 0.080(4) 0.083(4) -0.015(3) 0.026(3) -0.006(3)
C3 0.072(5) 0.101(6) 0.134(7) -0.012(4) 0.060(5) -0.001(5)
C4 0.115(7) 0.118(6) 0.115(6) -0.005(5) 0.085(5) -0.017(5)
C5 0.077(4) 0.082(4) 0.073(4) -0.020(3) 0.047(3) -0.026(3)
C6 0.050(3) 0.039(3) 0.049(3) 0.001(2) 0.026(2) -0.005(2)
C7 0.041(3) 0.039(3) 0.047(3) 0.007(2) 0.023(2) 0.008(2)
C8 0.034(2) 0.046(3) 0.041(2) 0.0064(19) 0.020(2) 0.008(2)
C9 0.043(3) 0.064(3) 0.050(3) 0.013(2) 0.021(2) 0.014(2)
C10 0.050(3) 0.075(4) 0.060(3) 0.024(3) 0.022(3) 0.031(3)
C11 0.065(4) 0.051(3) 0.086(4) 0.021(3) 0.037(3) 0.028(3)
C12 0.059(3) 0.045(3) 0.065(3) 0.011(2) 0.029(3) 0.006(3)
C13 0.032(2) 0.037(2) 0.039(2) 0.0006(18) 0.0179(19) 0.0042(19)
C14 0.033(2) 0.048(3) 0.041(2) -0.0018(19) 0.006(2) -0.005(2)
C15 0.037(3) 0.061(3) 0.033(2) 0.008(2) 0.003(2) -0.005(2)
C16 0.035(2) 0.048(3) 0.036(2) 0.0035(19) 0.011(2) -0.004(2)
C17 0.037(3) 0.052(3) 0.029(2) 0.000(2) 0.0088(19) 0.0033(19)
C18 0.034(3) 0.060(3) 0.036(2) 0.001(2) 0.012(2) 0.006(2)
C19 0.038(3) 0.045(3) 0.036(2) -0.0075(19) 0.012(2) -0.0030(19)
C20 0.039(3) 0.082(4) 0.046(3) -0.006(2) 0.016(2) -0.005(3)
C21 0.044(3) 0.093(4) 0.045(3) -0.011(3) 0.020(3) -0.011(3)
C22 0.068(4) 0.088(4) 0.041(3) -0.001(3) 0.031(3) -0.002(3)
C23 0.055(3) 0.077(4) 0.036(2) 0.007(3) 0.017(2) 0.000(2)
C24 0.044(3) 0.045(3) 0.035(2) 0.000(2) 0.015(2) -0.0036(19)
C25 0.039(3) 0.064(3) 0.027(2) 0.012(2) 0.009(2) 0.002(2)
C26 0.033(3) 0.065(3) 0.032(2) -0.002(2) 0.003(2) 0.006(2)
C27 0.040(3) 0.052(3) 0.028(2) -0.004(2) 0.0046(19) 0.000(2)
C28 0.044(3) 0.036(2) 0.030(2) 0.0063(19) 0.0123(19) 0.0052(18)
C29 0.056(3) 0.039(3) 0.042(2) 0.009(2) 0.020(2) 0.007(2)
C30 0.054(3) 0.049(3) 0.031(2) 0.015(2) 0.017(2) 0.005(2)
C31 0.052(3) 0.067(3) 0.041(3) 0.015(3) 0.016(2) 0.003(2)
C32 0.063(4) 0.074(4) 0.057(3) 0.031(3) 0.022(3) 0.019(3)
C33 0.093(5) 0.055(4) 0.076(4) 0.037(3) 0.038(4) 0.021(3)
C34 0.081(4) 0.043(3) 0.074(4) 0.010(3) 0.034(3) 0.007(3)
C35 0.048(3) 0.046(3) 0.070(3) -0.003(2) 0.029(3) 0.001(2)
C36 0.047(3) 0.041(3) 0.056(3) -0.003(2) 0.023(2) -0.008(2)
C37 0.086(5) 0.160(8) 0.081(5) 0.009(5) 0.051(4) -0.010(5)
C38 0.085(5) 0.106(5) 0.055(4) 0.001(4) 0.022(4) -0.021(4)
C39 0.074(5) 0.146(7) 0.066(4) -0.041(5) 0.016(4) -0.031(4)
C40 0.057(4) 0.135(6) 0.068(4) -0.035(4) 0.027(3) -0.018(4)

loop_
_atom_site_label
_atom_site_type_symbol
_atom_site_fract_x
_atom_site_fract_y
_atom_site_fract_z
_atom_site_occupancy
_atom_site_symmetry_multiplicity
_atom_site_Wyckoff_symbol
_atom_site_attached_hydrogens
_atom_site_calc_flag
_atom_site_thermal_displace_type
_atom_site_U_iso_or_equiv
Hg1 Hg 0.6274(0) 0.7556(0) 0.8791(0) 1.000 4 g 0 d Uani 0.04168(7)
I1 I 0.8863(0) 0.7987(0) 0.8758(0) 1.000 4 g 0 d Uani 0.05263(10)
I2 I 0.0000 0.2832(0) 0.7500 1.000 2 e 0 d Uani 0.05427(13)
Cl1 Cl 0.5000 0.6877(1) 0.7500 1.000 2 f 0 d Uani 0.0461(4)
O1 O 0.6019(3) 0.7423(2) 1.0178(1) 1.000 4 g 0 d Uani 0.0515(9)
O2 O 0.3846(3) 0.7734(2) 0.9226(1) 1.000 4 g 0 d Uani 0.0517(8)
N1 N 0.4263(5) 0.4753(3) 0.8026(2) 1.000 4 g 0 d Uani 0.0684(13)
N2 N 0.7273(3) 0.5715(2) 0.9257(2) 1.000 4 g 0 d Uani 0.0384(8)
N3 N 0.8082(3) 0.6629(2) 1.0035(2) 1.000 4 g 0 d Uani 0.0364(8)
N4 N 0.3736(3) 0.8539(2) 0.8115(2) 1.000 4 g 0 d Uani 0.0382(8)
N5 N 0.5331(4) 0.9422(2) 0.8408(2) 1.000 4 g 0 d Uani 0.0426(9)
N6 N 0.6241(5) 0.9680(4) 0.9701(2) 1.000 4 g 0 d Uani 0.0924(18)
C1 C 0.5080(5) 0.5157(3) 0.8574(2) 1.000 4 g 0 d Uani 0.0464(11)
C2 C 0.3042(6) 0.4623(4) 0.7935(3) 1.000 4 g 0 d Uani 0.0735(16)
H2 H 0.2462 0.4350 0.7561 1.000 4 g 0 calc Uiso 0.08800
C3 C 0.2644(7) 0.4876(5) 0.8367(4) 1.000 4 g 0 d Uani 0.097(2)
H3 H 0.1797 0.4776 0.8293 1.000 4 g 0 calc Uiso 0.11700
C4 C 0.3462(8) 0.5276(5) 0.8911(4) 1.000 4 g 0 d Uani 0.103(2)
H4 H 0.3182 0.5449 0.9213 1.000 4 g 0 calc Uiso 0.12400
C5 C 0.4719(6) 0.5428(4) 0.9020(3) 1.000 4 g 0 d Uani 0.0723(16)
H5 H 0.5297 0.5709 0.9391 1.000 4 g 0 calc Uiso 0.08700
C6 C 0.6416(4) 0.5326(3) 0.8634(2) 1.000 4 g 0 d Uani 0.0442(11)
H6A H 0.6792 0.4794 0.8588 1.000 4 g 0 calc Uiso 0.05300
H6B H 0.6349 0.5700 0.8287 1.000 4 g 0 calc Uiso 0.05300
C7 C 0.8105(4) 0.5266(3) 0.9808(2) 1.000 4 g 0 d Uani 0.0414(10)
C8 C 0.8606(4) 0.5850(3) 1.0298(2) 1.000 4 g 0 d Uani 0.0391(10)
C9 C 0.9508(4) 0.5627(3) 1.0918(2) 1.000 4 g 0 d Uani 0.0523(12)
H9 H 0.9859 0.6024 1.1251 1.000 4 g 0 calc Uiso 0.06300
C10 C 0.9851(5) 0.4777(4) 1.1010(3) 1.000 4 g 0 d Uani 0.0625(15)
H10 H 1.0454 0.4597 1.1416 1.000 4 g 0 calc Uiso 0.07500
C11 C 0.9325(5) 0.4186(3) 1.0515(3) 1.000 4 g 0 d Uani 0.0664(15)
H11 H 0.9575 0.3620 1.0602 1.000 4 g 0 calc Uiso 0.08000
C12 C 0.8445(5) 0.4411(3) 0.9900(3) 1.000 4 g 0 d Uani 0.0558(13)
H12 H 0.8099 0.4017 0.9566 1.000 4 g 0 calc Uiso 0.06700
C13 C 0.7255(4) 0.6536(3) 0.9402(2) 1.000 4 g 0 d Uani 0.0350(9)
C14 C 0.8211(4) 0.7398(3) 1.0420(2) 1.000 4 g 0 d Uani 0.0443(11)
H14A H 0.8049 0.7896 1.0147 1.000 4 g 0 calc Uiso 0.05300
H14B H 0.9085 0.7437 1.0764 1.000 4 g 0 calc Uiso 0.05300
C15 C 0.7277(4) 0.7379(3) 1.0707(2) 1.000 4 g 0 d Uani 0.0482(12)
H15A H 0.7376 0.6858 1.0949 1.000 4 g 0 calc Uiso 0.05800
H15B H 0.7423 0.7858 1.0996 1.000 4 g 0 calc Uiso 0.05800
C16 C 0.5013(4) 0.7459(3) 1.0334(2) 1.000 4 g 0 d Uani 0.0417(11)
C17 C 0.3798(4) 0.7677(3) 0.9806(2) 1.000 4 g 0 d Uani 0.0415(11)
C18 C 0.2751(4) 0.7788(3) 0.9906(2) 1.000 4 g 0 d Uani 0.0445(11)
H18 H 0.1975 0.7947 0.9562 1.000 4 g 0 calc Uiso 0.05300
C19 C 0.2803(4) 0.7667(3) 1.0528(2) 1.000 4 g 0 d Uani 0.0417(10)
C20 C 0.1745(5) 0.7806(4) 1.0663(2) 1.000 4 g 0 d Uani 0.0565(13)
H20 H 0.0982 0.8021 1.0339 1.000 4 g 0 calc Uiso 0.06800
C21 C 0.1811(5) 0.7634(4) 1.1257(2) 1.000 4 g 0 d Uani 0.0608(15)
H21 H 0.1108 0.7743 1.1339 1.000 4 g 0 calc Uiso 0.07300
C22 C 0.2944(6) 0.7294(4) 1.1737(3) 1.000 4 g 0 d Uani 0.0630(15)
H22 H 0.2972 0.7140 1.2132 1.000 4 g 0 calc Uiso 0.07600
C23 C 0.4000(5) 0.7184(4) 1.1640(2) 1.000 4 g 0 d Uani 0.0573(13)
H23 H 0.4753 0.6974 1.1974 1.000 4 g 0 calc Uiso 0.06900
C24 C 0.3980(5) 0.7385(3) 1.1037(2) 1.000 4 g 0 d Uani 0.0422(11)
C25 C 0.5076(5) 0.7296(3) 1.0928(2) 1.000 4 g 0 d Uani 0.0459(11)
H25 H 0.5855 0.7124 1.1264 1.000 4 g 0 calc Uiso 0.05500
C26 C 0.2655(4) 0.7794(3) 0.8661(2) 1.000 4 g 0 d Uani 0.0476(11)
H26A H 0.2210 0.8315 0.8662 1.000 4 g 0 calc Uiso 0.05700
H26B H 0.2103 0.7316 0.8632 1.000 4 g 0 calc Uiso 0.05700
C27 C 0.3000(4) 0.7787(3) 0.8103(2) 1.000 4 g 0 d Uani 0.0436(11)
H27A H 0.3504 0.7283 0.8129 1.000 4 g 0 calc Uiso 0.05200
H27B H 0.2216 0.7767 0.7699 1.000 4 g 0 calc Uiso 0.05200
C28 C 0.5022(4) 0.8597(3) 0.8409(2) 1.000 4 g 0 d Uani 0.0382(10)
C29 C 0.4216(5) 0.9906(3) 0.8124(2) 1.000 4 g 0 d Uani 0.0467(11)
C30 C 0.3197(5) 0.9348(3) 0.7927(2) 1.000 4 g 0 d Uani 0.0453(11)
C31 C 0.1920(5) 0.9615(3) 0.7601(2) 1.000 4 g 0 d Uani 0.0550(13)
H31 H 0.1233 0.9234 0.7453 1.000 4 g 0 calc Uiso 0.06600
C32 C 0.1738(6) 1.0475(4) 0.7511(2) 1.000 4 g 0 d Uani 0.0665(15)
H32 H 0.0899 1.0683 0.7300 1.000 4 g 0 calc Uiso 0.08000
C33 C 0.2743(6) 1.1036(4) 0.7721(3) 1.000 4 g 0 d Uani 0.0747(17)
H33 H 0.2562 1.1614 0.7656 1.000 4 g 0 calc Uiso 0.09000
C34 C 0.4014(6) 1.0781(3) 0.8025(3) 1.000 4 g 0 d Uani 0.0665(15)
H34 H 0.4694 1.1165 0.8157 1.000 4 g 0 calc Uiso 0.08000
C35 C 0.6632(5) 0.9769(3) 0.8752(2) 1.000 4 g 0 d Uani 0.0532(12)
H35A H 0.6645 1.0343 0.8602 1.000 4 g 0 calc Uiso 0.06400
H35B H 0.7224 0.9429 0.8656 1.000 4 g 0 calc Uiso 0.06400
C36 C 0.7084(5) 0.9782(3) 0.9478(2) 1.000 4 g 0 d Uani 0.0482(11)
C37 C 0.6681(7) 0.9693(6) 1.0360(3) 1.000 4 g 0 d Uani 0.104(2)
H37 H 0.6093 0.9619 1.0529 1.000 4 g 0 calc Uiso 0.12500
C38 C 0.7943(7) 0.9808(5) 1.0771(3) 1.000 4 g 0 d Uani 0.0854(19)
H38 H 0.8214 0.9832 1.1215 1.000 4 g 0 calc Uiso 0.10300
C39 C 0.8783(7) 0.9884(5) 1.0532(3) 1.000 4 g 0 d Uani 0.101(2)
H39 H 0.9659 0.9934 1.0809 1.000 4 g 0 calc Uiso 0.12100
C40 C 0.8362(6) 0.9890(5) 0.9876(3) 1.000 4 g 0 d Uani 0.087(2)
H40 H 0.8945 0.9966 0.9704 1.000 4 g 0 calc Uiso 0.10400

loop_
_atom_type_symbol
_atom_type_radius_bond
Hg 1.200
I 1.200
Cl 1.200
O 1.200
N 1.200
C 1.200
H 1.200

loop_
_geom_angle_atom_site_label_1
_geom_angle_atom_site_label_2
_geom_angle_atom_site_label_3
_geom_angle_site_symmetry_1
_geom_angle
_geom_angle_publ_flag
C13 Hg1 C28 . 160.20(15) no
C13 Hg1 Cl1 . 106.61(11) no
C28 Hg1 Cl1 . 85.11(11) no
C13 Hg1 I1 . 86.83(11) no
C28 Hg1 I1 . 108.10(12) no
Cl1 Hg1 I1 . 96.33(1) no
Hg1 Cl1 Hg1 2_656 136.46(6) no
C16 O1 C15 . 116.2(4) no
C17 O2 C26 . 117.4(3) no
C2 N1 C1 . 117.7(5) no
C13 N2 C7 . 110.0(3) no
C13 N2 C6 . 124.7(3) no
C7 N2 C6 . 124.8(4) no
C13 N3 C8 . 109.9(3) no
C13 N3 C14 . 125.1(3) no
C8 N3 C14 . 123.9(3) no
C28 N4 C30 . 109.7(4) no
C28 N4 C27 . 125.3(4) no
C30 N4 C27 . 124.0(4) no
C28 N5 C29 . 109.9(4) no
C28 N5 C35 . 124.7(4) no
C29 N5 C35 . 124.6(4) no
C36 N6 C37 . 117.7(6) no
C5 C1 N1 . 122.7(5) no
C5 C1 C6 . 121.8(4) no
N1 C1 C6 . 115.4(4) no
C3 C2 N1 . 121.7(6) no
C3 C2 H2 . 119.20 no
N1 C2 H2 . 119.20 no
C2 C3 C4 . 120.3(7) no
C2 C3 H3 . 119.80 no
C4 C3 H3 . 119.80 no
C3 C4 C5 . 119.8(6) no
C3 C4 H4 . 120.10 no
C5 C4 H4 . 120.10 no
C1 C5 C4 . 117.8(6) no
C1 C5 H5 . 121.10 no
C4 C5 H5 . 121.10 no
N2 C6 C1 . 112.3(4) no
N2 C6 H6A . 109.10 no
C1 C6 H6A . 109.10 no
N2 C6 H6B . 109.10 no
C1 C6 H6B . 109.10 no
H6A C6 H6B . 107.90 no
C8 C7 C12 . 122.4(4) no
C8 C7 N2 . 106.2(4) no
C12 C7 N2 . 131.4(4) no
C7 C8 N3 . 106.9(3) no
C7 C8 C9 . 121.9(4) no
N3 C8 C9 . 131.1(4) no
C10 C9 C8 . 115.7(5) no
C10 C9 H9 . 122.10 no
C8 C9 H9 . 122.10 no
C9 C10 C11 . 122.2(5) no
C9 C10 H10 . 118.90 no
C11 C10 H10 . 118.90 no
C12 C11 C10 . 121.9(5) no
C12 C11 H11 . 119.00 no
C10 C11 H11 . 119.00 no
C11 C12 C7 . 115.8(5) no
C11 C12 H12 . 122.10 no
C7 C12 H12 . 122.10 no
N2 C13 N3 . 107.0(3) no
N2 C13 Hg1 . 129.3(3) no
N3 C13 Hg1 . 123.6(3) no
N3 C14 C15 . 110.5(4) no
N3 C14 H14A . 109.50 no
C15 C14 H14A . 109.50 no
N3 C14 H14B . 109.50 no
C15 C14 H14B . 109.50 no
H14A C14 H14B . 108.10 no
O1 C15 C14 . 106.5(4) no
O1 C15 H15A . 110.40 no
C14 C15 H15A . 110.40 no
O1 C15 H15B . 110.40 no
C14 C15 H15B . 110.40 no
H15A C15 H15B . 108.60 no
C25 C16 O1 . 126.0(4) no
C25 C16 C17 . 119.5(4) no
O1 C16 C17 . 114.5(4) no
C18 C17 O2 . 126.4(4) no
C18 C17 C16 . 120.3(4) no
O2 C17 C16 . 113.3(4) no
C17 C18 C19 . 121.3(4) no
C17 C18 H18 . 119.30 no
C19 C18 H18 . 119.30 no
C20 C19 C24 . 118.3(4) no
C20 C19 C18 . 123.5(4) no
C24 C19 C18 . 118.2(4) no
C21 C20 C19 . 121.7(5) no
C21 C20 H20 . 119.20 no
C19 C20 H20 . 119.20 no
C20 C21 C22 . 119.2(5) no
C20 C21 H21 . 120.40 no
C22 C21 H21 . 120.40 no
C23 C22 C21 . 121.2(5) no
C23 C22 H22 . 119.40 no
C21 C22 H22 . 119.40 no
C22 C23 C24 . 121.0(5) no
C22 C23 H23 . 119.50 no
C24 C23 H23 . 119.50 no
C25 C24 C19 . 119.5(4) no
C25 C24 C23 . 122.2(4) no
C19 C24 C23 . 118.3(5) no
C16 C25 C24 . 120.9(4) no
C16 C25 H25 . 119.60 no
C24 C25 H25 . 119.60 no
O2 C26 C27 . 105.5(4) no
O2 C26 H26A . 110.60 no
C27 C26 H26A . 110.60 no
O2 C26 H26B . 110.60 no
C27 C26 H26B . 110.60 no
H26A C26 H26B . 108.80 no
N4 C27 C26 . 110.8(4) no
N4 C27 H27A . 109.50 no
C26 C27 H27A . 109.50 no
N4 C27 H27B . 109.50 no
C26 C27 H27B . 109.50 no
H27A C27 H27B . 108.10 no
N4 C28 N5 . 107.5(4) no
N4 C28 Hg1 . 124.2(3) no
N5 C28 Hg1 . 128.2(3) no
C30 C29 N5 . 106.5(4) no
C30 C29 C34 . 121.3(5) no
N5 C29 C34 . 132.2(5) no
C29 C30 C31 . 122.2(5) no
C29 C30 N4 . 106.3(4) no
C31 C30 N4 . 131.5(5) no
C32 C31 C30 . 115.8(5) no
C32 C31 H31 . 122.10 no
C30 C31 H31 . 122.10 no
C33 C32 C31 . 122.3(5) no
C33 C32 H32 . 118.80 no
C31 C32 H32 . 118.80 no
C32 C33 C34 . 122.6(5) no
C32 C33 H33 . 118.70 no
C34 C33 H33 . 118.70 no
C33 C34 C29 . 115.7(6) no
C33 C34 H34 . 122.20 no
C29 C34 H34 . 122.20 no
N5 C35 C36 . 111.8(4) no
N5 C35 H35A . 109.30 no
C36 C35 H35A . 109.30 no
N5 C35 H35B . 109.30 no
C36 C35 H35B . 109.30 no
H35A C35 H35B . 107.90 no
N6 C36 C40 . 121.9(5) no
N6 C36 C35 . 119.1(5) no
C40 C36 C35 . 119.0(5) no
C38 C37 N6 . 122.1(6) no
C38 C37 H37 . 118.90 no
N6 C37 H37 . 118.90 no
C39 C38 C37 . 118.9(6) no
C39 C38 H38 . 120.50 no
C37 C38 H38 . 120.50 no
C38 C39 C40 . 119.9(6) no
C38 C39 H39 . 120.10 no
C40 C39 H39 . 120.10 no
C36 C40 C39 . 119.5(6) no
C36 C40 H40 . 120.30 no
C39 C40 H40 . 120.30 no

loop_
_geom_bond_atom_site_label_1
_geom_bond_atom_site_label_2
_geom_bond_site_symmetry_2
_geom_bond_distance
_geom_bond_publ_flag
Hg1 C13 . 2.103(4) no
Hg1 C28 . 2.103(4) no
Hg1 Cl1 . 2.8784(8) no
Hg1 I1 . 3.1032(6) no
Cl1 Hg1 2_656 2.8784(8) no
O1 C16 . 1.364(6) no
O1 C15 . 1.425(5) no
O2 C17 . 1.368(5) no
O2 C26 . 1.417(5) no
N1 C2 . 1.347(7) no
N1 C1 . 1.353(6) no
N2 C13 . 1.338(5) no
N2 C7 . 1.396(5) no
N2 C6 . 1.468(5) no
N3 C13 . 1.352(5) no
N3 C8 . 1.382(5) no
N3 C14 . 1.469(5) no
N4 C28 . 1.335(5) no
N4 C30 . 1.399(5) no
N4 C27 . 1.451(6) no
N5 C28 . 1.345(5) no
N5 C29 . 1.386(6) no
N5 C35 . 1.460(6) no
N6 C36 . 1.300(7) no
N6 C37 . 1.371(8) no
C1 C5 . 1.341(7) no
C1 C6 . 1.512(6) no
C2 C3 . 1.331(9) no
C2 H2 . 0.9300 no
C3 C4 . 1.344(10) no
C3 H3 . 0.9300 no
C4 C5 . 1.381(9) no
C4 H4 . 0.9300 no
C5 H5 . 0.9300 no
C6 H6A . 0.9700 no
C6 H6B . 0.9700 no
C7 C8 . 1.371(6) no
C7 C12 . 1.390(6) no
C8 C9 . 1.389(6) no
C9 C10 . 1.384(7) no
C9 H9 . 0.9300 no
C10 C11 . 1.385(7) no
C10 H10 . 0.9300 no
C11 C12 . 1.376(7) no
C11 H11 . 0.9300 no
C12 H12 . 0.9300 no
C14 C15 . 1.497(7) no
C14 H14A . 0.9700 no
C14 H14B . 0.9700 no
C15 H15A . 0.9700 no
C15 H15B . 0.9700 no
C16 C25 . 1.363(6) no
C16 C17 . 1.432(6) no
C17 C18 . 1.341(6) no
C18 C19 . 1.423(6) no
C18 H18 . 0.9300 no
C19 C20 . 1.407(7) no
C19 C24 . 1.416(6) no
C20 C21 . 1.365(7) no
C20 H20 . 0.9300 no
C21 C22 . 1.393(8) no
C21 H21 . 0.9300 no
C22 C23 . 1.347(7) no
C22 H22 . 0.9300 no
C23 C24 . 1.417(7) no
C23 H23 . 0.9300 no
C24 C25 . 1.406(7) no
C25 H25 . 0.9300 no
C26 C27 . 1.506(6) no
C26 H26A . 0.9700 no
C26 H26B . 0.9700 no
C27 H27A . 0.9700 no
C27 H27B . 0.9700 no
C29 C30 . 1.375(7) no
C29 C34 . 1.397(7) no
C30 C31 . 1.391(6) no
C31 C32 . 1.370(7) no
C31 H31 . 0.9300 no
C32 C33 . 1.365(8) no
C32 H32 . 0.9300 no
C33 C34 . 1.377(8) no
C33 H33 . 0.9300 no
C34 H34 . 0.9300 no
C35 C36 . 1.515(6) no
C35 H35A . 0.9700 no
C35 H35B . 0.9700 no
C36 C40 . 1.360(7) no
C37 C38 . 1.353(9) no
C37 H37 . 0.9300 no
C38 C39 . 1.318(9) no
C38 H38 . 0.9300 no
C39 C40 . 1.369(8) no
C39 H39 . 0.9300 no
C40 H40 . 0.9300 no

loop_
_geom_torsion_atom_site_label_1
_geom_torsion_atom_site_label_2
_geom_torsion_atom_site_label_3
_geom_torsion_atom_site_label_4
_geom_torsion_site_symmetry_4
_geom_torsion
_geom_torsion_publ_flag
C13 Hg1 Cl1 Hg1 2_656 -167.47(11) no
C28 Hg1 Cl1 Hg1 2_656 28.80(12) no
I1 Hg1 Cl1 Hg1 2_656 -78.91(1) no
C2 N1 C1 C5 . 0.0(8) no
C2 N1 C1 C6 . -177.0(5) no
C1 N1 C2 C3 . -0.4(9) no
N1 C2 C3 C4 . 0.3(11) no
C2 C3 C4 C5 . 0.3(12) no
N1 C1 C5 C4 . 0.6(9) no
C6 C1 C5 C4 . 177.3(6) no
C3 C4 C5 C1 . -0.7(11) no
C13 N2 C6 C1 . -78.5(5) no
C7 N2 C6 C1 . 93.1(5) no
C5 C1 C6 N2 . 6.8(6) no
N1 C1 C6 N2 . -176.3(4) no
C13 N2 C7 C8 . -0.3(5) no
C6 N2 C7 C8 . -172.9(4) no
C13 N2 C7 C12 . -179.7(5) no
C6 N2 C7 C12 . 7.7(7) no
C12 C7 C8 N3 . 178.9(4) no
N2 C7 C8 N3 . -0.6(5) no
C12 C7 C8 C9 . 1.3(7) no
N2 C7 C8 C9 . -178.2(4) no
C13 N3 C8 C7 . 1.3(5) no
C14 N3 C8 C7 . 170.0(4) no
C13 N3 C8 C9 . 178.6(4) no
C14 N3 C8 C9 . -12.7(7) no
C7 C8 C9 C10 . -1.0(7) no
N3 C8 C9 C10 . -177.9(4) no
C8 C9 C10 C11 . -0.2(7) no
C9 C10 C11 C12 . 1.1(8) no
C10 C11 C12 C7 . -0.8(8) no
C8 C7 C12 C11 . -0.4(7) no
N2 C7 C12 C11 . 179.0(5) no
C7 N2 C13 N3 . 1.1(4) no
C6 N2 C13 N3 . 173.7(4) no
C7 N2 C13 Hg1 . 177.1(3) no
C6 N2 C13 Hg1 . -10.3(6) no
C8 N3 C13 N2 . -1.5(4) no
C14 N3 C13 N2 . -170.0(4) no
C8 N3 C13 Hg1 . -177.8(3) no
C14 N3 C13 Hg1 . 13.6(5) no
C28 Hg1 C13 N2 . 121.4(5) no
Cl1 Hg1 C13 N2 . -3.1(4) no
I1 Hg1 C13 N2 . -98.8(4) no
C28 Hg1 C13 N3 . -63.2(6) no
Cl1 Hg1 C13 N3 . 172.3(3) no
I1 Hg1 C13 N3 . 76.7(3) no
C13 N3 C14 C15 . 87.9(5) no
C8 N3 C14 C15 . -79.1(5) no
C16 O1 C15 C14 . -176.7(4) no
N3 C14 C15 O1 . -65.9(5) no
C15 O1 C16 C25 . -13.1(6) no
C15 O1 C16 C17 . 167.8(4) no
C26 O2 C17 C18 . -9.8(7) no
C26 O2 C17 C16 . 168.9(4) no
C25 C16 C17 C18 . 5.4(7) no
O1 C16 C17 C18 . -175.5(4) no
C25 C16 C17 O2 . -173.4(4) no
O1 C16 C17 O2 . 5.7(6) no
O2 C17 C18 C19 . 176.5(4) no
C16 C17 C18 C19 . -2.1(7) no
C17 C18 C19 C20 . 177.5(5) no
C17 C18 C19 C24 . -2.9(7) no
C24 C19 C20 C21 . -3.5(7) no
C18 C19 C20 C21 . 176.0(5) no
C19 C20 C21 C22 . -1.5(8) no
C20 C21 C22 C23 . 4.4(9) no
C21 C22 C23 C24 . -2.2(9) no
C20 C19 C24 C25 . -175.6(4) no
C18 C19 C24 C25 . 4.8(6) no
C20 C19 C24 C23 . 5.6(6) no
C18 C19 C24 C23 . -174.0(4) no
C22 C23 C24 C25 . 178.4(5) no
C22 C23 C24 C19 . -2.9(7) no
O1 C16 C25 C24 . 177.5(4) no
C17 C16 C25 C24 . -3.5(7) no
C19 C24 C25 C16 . -1.6(7) no
C23 C24 C25 C16 . 177.1(5) no
C17 O2 C26 C27 . -176.3(4) no
C28 N4 C27 C26 . 91.4(5) no
C30 N4 C27 C26 . -75.8(5) no
O2 C26 C27 N4 . -65.1(5) no
C30 N4 C28 N5 . -0.8(4) no
C27 N4 C28 N5 . -169.6(4) no
C30 N4 C28 Hg1 . 179.2(3) no
C27 N4 C28 Hg1 . 10.4(5) no
C29 N5 C28 N4 . 1.8(5) no
C35 N5 C28 N4 . 172.1(4) no
C29 N5 C28 Hg1 . -178.2(3) no
C35 N5 C28 Hg1 . -7.9(6) no
C13 Hg1 C28 N4 . -70.2(6) no
Cl1 Hg1 C28 N4 . 57.3(3) no
I1 Hg1 C28 N4 . 152.4(3) no
C13 Hg1 C28 N5 . 109.8(5) no
Cl1 Hg1 C28 N5 . -122.7(4) no
I1 Hg1 C28 N5 . -27.6(4) no
C28 N5 C29 C30 . -2.1(5) no
C35 N5 C29 C30 . -172.4(4) no
C28 N5 C29 C34 . 177.8(5) no
C35 N5 C29 C34 . 7.5(8) no
N5 C29 C30 C31 . -177.9(4) no
C34 C29 C30 C31 . 2.2(7) no
N5 C29 C30 N4 . 1.5(5) no
C34 C29 C30 N4 . -178.4(4) no
C28 N4 C30 C29 . -0.4(5) no
C27 N4 C30 C29 . 168.5(4) no
C28 N4 C30 C31 . 178.9(4) no
C27 N4 C30 C31 . -12.2(7) no
C29 C30 C31 C32 . -2.5(7) no
N4 C30 C31 C32 . 178.3(4) no
C30 C31 C32 C33 . 0.7(8) no
C31 C32 C33 C34 . 1.5(9) no
C32 C33 C34 C29 . -1.8(8) no
C30 C29 C34 C33 . 0.0(7) no
N5 C29 C34 C33 . -179.8(5) no
C28 N5 C35 C36 . -71.7(6) no
C29 N5 C35 C36 . 97.1(5) no
C37 N6 C36 C40 . 0.6(10) no
C37 N6 C36 C35 . 179.8(6) no
N5 C35 C36 N6 . -14.9(7) no
N5 C35 C36 C40 . 164.3(5) no
C36 N6 C37 C38 . 0.2(12) no
N6 C37 C38 C39 . -2.1(13) no
C37 C38 C39 C40 . 3.3(13) no
N6 C36 C40 C39 . 0.6(11) no
C35 C36 C40 C39 . -178.6(6) no
C38 C39 C40 C36 . -2.6(12) no

loop_
_cod_changelog_entry_id
_cod_changelog_entry_author
_cod_changelog_entry_date
_cod_changelog_entry_text
1 'Vaitkus, Antanas' 2017-01-29T15:35:06+02:00
;
 Changing the data item names _geom_angle_atom_site_symbol_1,
 _geom_angle_atom_site_symbol_2, _geom_angle_atom_site_symbol_3,
 _geom_bond_atom_site_symbol_1, _geom_bond_atom_site_symbol_2,
 _geom_torsion_atom_site_symbol_1, _geom_torsion_atom_site_symbol_2,
 _geom_torsion_atom_site_symbol_3, _geom_torsion_atom_site_symbol_4 to
 _geom_angle_atom_site_label_1, _geom_angle_atom_site_label_2,
 _geom_angle_atom_site_label_3, _geom_bond_atom_site_label_1,
 _geom_bond_atom_site_label_2, _geom_torsion_atom_site_label_1,
 _geom_torsion_atom_site_label_2, _geom_torsion_atom_site_label_3,
 _geom_torsion_atom_site_label_4.
;
2 'Quir\'os, Miguel' 2018-11-22T11:36:32+02:00
;
 Z value and formula fixed to values more according to usual chemical
 conventions.
;
3 'Vaitkus, Antanas' 2024-12-11T15:21:27+02:00
;
 Corrected the '_atom_site_attached_hydrogens' data item values by setting
 them all to '0' after consulting the original publication. Prior to this
 change the 'Hg1' atom site was incorrectly marked as having 1 attached
 hydrogen atom.
;
